data_7706398
loop_
_publ_author_name
'Henke, Wade C.'
'Kerr, Tyler A.'
'Sheridan, Thomas R.'
'Henling, Lawrence M.'
'Takase, Michael K.'
'Day, Victor W.'
'Gray, Harry B.'
'Blakemore, James D.'

_publ_section_title
;
 Synthesis, structural studies, and redox chemistry of bimetallic
 [Mn(CO)<sub>3</sub>] and [Re(CO)<sub>3</sub>] complexes.
;
_journal_issue 8
_journal_name_full 'Dalton transactions (Cambridge, England : 2003)'
_journal_page_first 2746
_journal_page_last 2756
_journal_paper_doi 10.1039/d0dt03666h
_journal_volume 50
_journal_year 2021
_chemical_formula_sum 'C14 H6 Br2 Mn2 N4 O6'
_chemical_formula_weight 595.93
_chemical_properties_physical Light-sensitive
_space_group_crystal_system triclinic
_space_group_IT_number 2
_space_group_name_Hall '-P 1'
_space_group_name_H-M_alt 'P -1'
_atom_sites_solution_hydrogens geom
_atom_sites_solution_primary direct
_atom_sites_solution_secondary difmap
_audit_creation_method SHELXL-2014/7
_audit_update_record
;
2020-05-22 deposited with the CCDC.	2021-01-12 downloaded from the CCDC.
;
_cell_angle_alpha 98.880(7)
_cell_angle_beta 100.604(7)
_cell_angle_gamma 96.117(7)
_cell_formula_units_Z 1
_cell_length_a 6.4380(6)
_cell_length_b 8.3336(7)
_cell_length_c 9.4980(9)
_cell_measurement_reflns_used 2120
_cell_measurement_temperature 100(2)
_cell_measurement_theta_max 74.57
_cell_measurement_theta_min 4.81
_cell_volume 490.08(8)
_computing_cell_refinement 'SAINT v8.34A (Bruker-AXS, 2007)'
_computing_data_collection 'APEX2 v2014.11-0 (Bruker-AXS, 2014)'
_computing_data_reduction 'SAINT v8.34A (Bruker-AXS, 2007)'
_computing_molecular_graphics 'Bruker SHELXTL'
_computing_publication_material 'Bruker SHELXTL'
_computing_structure_refinement 'SHELXL-2014/7 (Sheldrick, 2014)'
_computing_structure_solution 'SHELXS-2013/1 (She ldrick, 2013)'
_diffrn_ambient_temperature 100(2)
_diffrn_detector_area_resol_mean 10.24
_diffrn_measured_fraction_theta_full 0.997
_diffrn_measured_fraction_theta_max 0.996
_diffrn_measurement_device_type 'Bruker D8 VENTURE Kappa Duo PHOTON 100 CMOS'
_diffrn_measurement_method '\f and \w scans'
_diffrn_radiation_type CuK\a
_diffrn_radiation_wavelength 1.54178
_diffrn_reflns_av_R_equivalents 0.0917
_diffrn_reflns_av_unetI/netI 0.0967
_diffrn_reflns_Laue_measured_fraction_full 0.997
_diffrn_reflns_Laue_measured_fraction_max 0.996
_diffrn_reflns_limit_h_max 7
_diffrn_reflns_limit_h_min -6
_diffrn_reflns_limit_k_max 10
_diffrn_reflns_limit_k_min -10
_diffrn_reflns_limit_l_max 11
_diffrn_reflns_limit_l_min -11
_diffrn_reflns_number 5479
_diffrn_reflns_point_group_measured_fraction_full 0.997
_diffrn_reflns_point_group_measured_fraction_max 0.996
_diffrn_reflns_theta_full 67.679
_diffrn_reflns_theta_max 72.057
_diffrn_reflns_theta_min 4.814
_diffrn_source 'I\mS HB micro-focus sealed tube'
_exptl_absorpt_coefficient_mu 15.626
_exptl_absorpt_correction_T_max 0.7538
_exptl_absorpt_correction_T_min 0.5580
_exptl_absorpt_correction_type multi-scan
_exptl_absorpt_process_details 'SADABS-2014/5 (Sheldrick, 2014)'
_exptl_crystal_colour orange
_exptl_crystal_density_diffrn 2.019
_exptl_crystal_density_method 'not measured'
_exptl_crystal_description Block
_exptl_crystal_F_000 286
_exptl_crystal_size_max 0.070
_exptl_crystal_size_mid 0.050
_exptl_crystal_size_min 0.030
_refine_diff_density_max 1.451
_refine_diff_density_min -0.966
_refine_diff_density_rms 0.218
_refine_ls_extinction_method none
_refine_ls_goodness_of_fit_ref 1.062
_refine_ls_hydrogen_treatment constr
_refine_ls_matrix_type full
_refine_ls_number_parameters 127
_refine_ls_number_reflns 1911
_refine_ls_number_restraints 0
_refine_ls_restrained_S_all 1.062
_refine_ls_R_factor_all 0.1034
_refine_ls_R_factor_gt 0.0702
_refine_ls_shift/su_max 0.000
_refine_ls_shift/su_mean 0.000
_refine_ls_structure_factor_coef Fsqd
_refine_ls_weighting_details 'w=1/[\s^2^(Fo^2^)+(0.0823P)^2^+2.2627P] where P=(Fo^2^+2Fc^2^)/3'
_refine_ls_weighting_scheme calc
_refine_ls_wR_factor_gt 0.1569
_refine_ls_wR_factor_ref 0.1759
_reflns_Friedel_coverage 0.000
_reflns_number_gt 1392
_reflns_number_total 1911
_reflns_threshold_expression 'I > 2\s(I)'
_cod_data_source_file d0dt03666h3.cif
_cod_data_source_block cmpd5anti_p15287
_cod_depositor_comments 'Adding full bibliography for 7706395--7706401.cif.'
_cod_database_code 7706398
_shelx_shelxl_version_number 2014/7
_shelx_space_group_comment
; 
The symmetry employed for this shelxl refinement is uniquely defined 
by the following loop, which should always be used as a source of 
symmetry information in preference to the above space-group names. 
They are only intended as comments. 
;
_shelx_estimated_absorpt_t_min 0.408
_shelx_estimated_absorpt_t_max 0.651

loop_
_space_group_symop_operation_xyz
'x, y, z'
'-x, -y, -z'

loop_
_atom_site_label
_atom_site_type_symbol
_atom_site_fract_x
_atom_site_fract_y
_atom_site_fract_z
_atom_site_U_iso_or_equiv
_atom_site_adp_type
_atom_site_occupancy
_atom_site_site_symmetry_order
_atom_site_calc_flag
_atom_site_refinement_flags_posn
_atom_site_refinement_flags_adp
_atom_site_refinement_flags_occupancy
_atom_site_disorder_assembly
_atom_site_disorder_group
Br1 Br 0.10970(17) 0.16807(12) 0.35440(11) 0.0239(3) Uani 1 1 d . . . . .
Mn1 Mn 0.4096(2) 0.27149(16) 0.24326(14) 0.0146(4) Uani 1 1 d . . . . .
N1 N 0.3479(11) 0.5020(8) 0.3235(7) 0.0135(14) Uani 1 1 d . . . . .
C1 C 0.2278(16) 0.6009(12) 0.2604(10) 0.025(2) Uani 1 1 d . . . . .
H1 H 0.1629 0.5699 0.1602 0.030 Uiso 1 1 calc R U . . .
C2 C 0.1942(16) 0.7479(10) 0.3363(10) 0.022(2) Uani 1 1 d . . . . .
H2 H 0.1070 0.8171 0.2894 0.026 Uiso 1 1 calc R U . . .
C3 C 0.2895(14) 0.7920(11) 0.4811(9) 0.0164(17) Uani 1 1 d . . . . .
H3 H 0.2686 0.8929 0.5348 0.020 Uiso 1 1 calc R U . . .
N2 N 0.4125(11) 0.6932(9) 0.5478(7) 0.0148(15) Uani 1 1 d . . . . .
C4 C 0.4334(14) 0.5532(11) 0.4667(9) 0.0170(18) Uani 1 1 d . . . . .
C11 C 0.6248(15) 0.3568(12) 0.1609(10) 0.024(2) Uani 1 1 d . . . . .
O1 O 0.7458(13) 0.4045(9) 0.1031(8) 0.0331(17) Uani 1 1 d . . . . .
C12 C 0.2205(18) 0.2454(12) 0.0710(11) 0.027(2) Uani 1 1 d . . . . .
O2 O 0.1004(13) 0.2263(9) -0.0366(7) 0.0356(18) Uani 1 1 d . . . . .
C13 C 0.4671(15) 0.0651(11) 0.1906(9) 0.0206(19) Uani 1 1 d . . . . .
O3 O 0.5027(12) -0.0654(8) 0.1547(7) 0.0269(15) Uani 1 1 d . . . . .

loop_
_atom_site_aniso_label
_atom_site_aniso_U_11
_atom_site_aniso_U_22
_atom_site_aniso_U_33
_atom_site_aniso_U_23
_atom_site_aniso_U_13
_atom_site_aniso_U_12
Br1 0.0227(6) 0.0197(5) 0.0316(6) 0.0042(4) 0.0107(4) 0.0044(4)
Mn1 0.0164(8) 0.0147(7) 0.0115(7) -0.0005(5) 0.0008(6) 0.0043(5)
N1 0.013(4) 0.014(3) 0.014(3) 0.008(3) 0.004(3) -0.001(3)
C1 0.028(6) 0.026(5) 0.021(5) 0.004(4) 0.002(4) 0.007(4)
C2 0.028(5) 0.011(4) 0.028(5) 0.009(4) 0.005(4) 0.008(4)
C3 0.014(4) 0.018(4) 0.015(4) 0.003(3) -0.002(3) 0.000(3)
N2 0.013(4) 0.022(4) 0.011(3) 0.004(3) 0.005(3) 0.003(3)
C4 0.019(5) 0.020(4) 0.013(4) 0.004(3) 0.003(3) 0.004(4)
C11 0.016(5) 0.036(5) 0.016(4) -0.001(4) -0.003(4) 0.008(4)
O1 0.029(4) 0.036(4) 0.036(4) 0.010(3) 0.010(3) 0.001(3)
C12 0.033(6) 0.025(5) 0.026(5) 0.002(4) 0.010(5) 0.008(4)
O2 0.041(5) 0.036(4) 0.021(4) -0.007(3) -0.011(3) 0.013(3)
C13 0.018(5) 0.026(5) 0.012(4) 0.000(4) -0.005(3) -0.005(4)
O3 0.035(4) 0.022(4) 0.021(3) -0.004(3) 0.005(3) 0.005(3)

loop_
_atom_type_symbol
_atom_type_description
_atom_type_scat_dispersion_real
_atom_type_scat_dispersion_imag
_atom_type_scat_source
C C 0.0181 0.0091 'International Tables Vol C Tables 4.2.6.8 and 6.1.1.4'
H H 0.0000 0.0000 'International Tables Vol C Tables 4.2.6.8 and 6.1.1.4'
N N 0.0311 0.0180 'International Tables Vol C Tables 4.2.6.8 and 6.1.1.4'
O O 0.0492 0.0322 'International Tables Vol C Tables 4.2.6.8 and 6.1.1.4'
Mn Mn -0.5299 2.8052 'International Tables Vol C Tables 4.2.6.8 and 6.1.1.4'
Br Br -0.6763 1.2805 'International Tables Vol C Tables 4.2.6.8 and 6.1.1.4'

loop_
_geom_angle_atom_site_label_1
_geom_angle_atom_site_label_2
_geom_angle_atom_site_label_3
_geom_angle
_geom_angle_site_symmetry_1
_geom_angle_site_symmetry_3
_geom_angle_publ_flag
C13 Mn1 C12 88.7(4) . . ?
C13 Mn1 C11 91.1(4) . . ?
C12 Mn1 C11 90.7(4) . . ?
C13 Mn1 N2 95.5(3) . 2_666 ?
C12 Mn1 N2 171.8(4) . 2_666 ?
C11 Mn1 N2 96.2(3) . 2_666 ?
C13 Mn1 N1 174.5(3) . . ?
C12 Mn1 N1 95.8(4) . . ?
C11 Mn1 N1 92.1(4) . . ?
N2 Mn1 N1 79.7(3) 2_666 . ?
C13 Mn1 Br1 91.4(3) . . ?
C12 Mn1 Br1 88.4(3) . . ?
C11 Mn1 Br1 177.2(3) . . ?
N2 Mn1 Br1 84.50(19) 2_666 . ?
N1 Mn1 Br1 85.43(19) . . ?
C1 N1 C4 115.8(7) . . ?
C1 N1 Mn1 130.5(6) . . ?
C4 N1 Mn1 113.5(5) . . ?
N1 C1 C2 121.9(9) . . ?
N1 C1 H1 119.1 . . ?
C2 C1 H1 119.1 . . ?
C3 C2 C1 118.6(8) . . ?
C3 C2 H2 120.7 . . ?
C1 C2 H2 120.7 . . ?
N2 C3 C2 120.6(8) . . ?
N2 C3 H3 119.7 . . ?
C2 C3 H3 119.7 . . ?
C4 N2 C3 116.6(7) . . ?
C4 N2 Mn1 113.1(6) . 2_666 ?
C3 N2 Mn1 130.3(6) . 2_666 ?
N2 C4 N1 126.5(8) . . ?
N2 C4 C4 118.0(10) . 2_666 ?
N1 C4 C4 115.4(9) . 2_666 ?
O1 C11 Mn1 175.6(8) . . ?
O2 C12 Mn1 178.8(10) . . ?
O3 C13 Mn1 178.8(8) . . ?

loop_
_geom_bond_atom_site_label_1
_geom_bond_atom_site_label_2
_geom_bond_distance
_geom_bond_site_symmetry_2
_geom_bond_publ_flag
Br1 Mn1 2.5025(17) . ?
Mn1 C13 1.812(10) . ?
Mn1 C12 1.818(11) . ?
Mn1 C11 1.843(10) . ?
Mn1 N2 2.061(7) 2_666 ?
Mn1 N1 2.061(7) . ?
N1 C1 1.325(12) . ?
N1 C4 1.353(11) . ?
C1 C2 1.381(13) . ?
C1 H1 0.9500 . ?
C2 C3 1.375(13) . ?
C2 H2 0.9500 . ?
C3 N2 1.349(11) . ?
C3 H3 0.9500 . ?
N2 C4 1.330(11) . ?
N2 Mn1 2.061(7) 2_666 ?
C4 C4 1.435(17) 2_666 ?
C11 O1 1.107(12) . ?
C12 O2 1.141(13) . ?
C13 O3 1.148(12) . ?

loop_
_geom_torsion_atom_site_label_1
_geom_torsion_atom_site_label_2
_geom_torsion_atom_site_label_3
_geom_torsion_atom_site_label_4
_geom_torsion
_geom_torsion_site_symmetry_1
_geom_torsion_site_symmetry_2
_geom_torsion_site_symmetry_3
_geom_torsion_site_symmetry_4
_geom_torsion_publ_flag
C4 N1 C1 C2 0.7(14) . . . . ?
Mn1 N1 C1 C2 175.3(7) . . . . ?
N1 C1 C2 C3 0.3(15) . . . . ?
C1 C2 C3 N2 -0.3(14) . . . . ?
C2 C3 N2 C4 -0.6(13) . . . . ?
C2 C3 N2 Mn1 175.8(6) . . . 2_666 ?
C3 N2 C4 N1 1.7(13) . . . . ?
Mn1 N2 C4 N1 -175.3(7) 2_666 . . . ?
C3 N2 C4 C4 178.7(10) . . . 2_666 ?
Mn1 N2 C4 C4 1.7(13) 2_666 . . 2_666 ?
C1 N1 C4 N2 -1.7(13) . . . . ?
Mn1 N1 C4 N2 -177.3(7) . . . . ?
C1 N1 C4 C4 -178.8(10) . . . 2_666 ?
Mn1 N1 C4 C4 5.6(13) . . . 2_666 ?
